data_1550325
loop_
_publ_author_name
'Ziegler, Christoph G. P.'
'Maier, Thomas M.'
'Pelties, Stefan'
'Taube, Clemens'
'Hennersdorf, Felix'
'Ehlers, A.W.'
'Weigand, Jan J.'
'Wolf, Robert'

_publ_section_title
;
 Construction of Alkyl-Substituted Pentaphosphido Ligands in the
 Coordination Sphere of Cobalt
;
_journal_name_full 'Chemical Science'
_journal_paper_doi 10.1039/C8SC04745F
_journal_year 2019
_chemical_formula_moiety 'C67 H89 Co Ga K N4 O4 P4'
_chemical_formula_sum 'C67 H89 Co Ga K N4 O4 P4'
_chemical_formula_weight 1306.05
_chemical_properties_physical Air-sensitive,Moisture-sensitive
_space_group_crystal_system triclinic
_space_group_IT_number 2
_space_group_name_Hall '-P 1'
_space_group_name_H-M_alt 'P -1'
_symmetry_space_group_name_Hall '-P 1'
_symmetry_space_group_name_H-M 'P -1'
_atom_sites_solution_hydrogens geom
_atom_sites_solution_primary direct
_audit_creation_date 2018-08-13
_audit_creation_method
;
Olex2 1.2-alpha
(compiled 2018.07.26 svn.r3523 for OlexSys, GUI svn.r5532)
;
_audit_update_record
;
2018-08-13 deposited with the CCDC.
2018-11-30 downloaded from the CCDC.
;
_cell_angle_alpha 94.7947(16)
_cell_angle_beta 103.1479(16)
_cell_angle_gamma 98.1715(18)
_cell_formula_units_Z 2
_cell_length_a 15.4512(3)
_cell_length_b 16.1163(4)
_cell_length_c 16.5636(3)
_cell_measurement_reflns_used 28113
_cell_measurement_temperature 123(1)
_cell_measurement_theta_max 76.4430
_cell_measurement_theta_min 4.3480
_cell_volume 3946.85(15)
_computing_cell_refinement
;
CrysAlisPro, Agilent Technologies,
Version 1.171.37.35 (release 13-08-2014 CrysAlis171 .NET)
(compiled Aug 13 2014,18:06:01)
;
_computing_data_collection
;
CrysAlisPro, Agilent Technologies,
Version 1.171.37.35 (release 13-08-2014 CrysAlis171 .NET)
(compiled Aug 13 2014,18:06:01)
;
_computing_data_reduction
;
CrysAlisPro, Agilent Technologies,
Version 1.171.37.35 (release 13-08-2014 CrysAlis171 .NET)
(compiled Aug 13 2014,18:06:01)
;
_computing_molecular_graphics 'Olex2 (Dolomanov et al., 2009)'
_computing_publication_material 'Olex2 (Dolomanov et al., 2009)'
_computing_structure_refinement 'ShelXL (Sheldrick, 2015)'
_computing_structure_solution 'SIR2004 (Burla et al.,  2007)'
_diffrn_ambient_environment N~2~
_diffrn_ambient_temperature 123(1)
_diffrn_detector 'CCD plate'
_diffrn_detector_area_resol_mean 5.1773
_diffrn_detector_type Atlas
_diffrn_measured_fraction_theta_full 0.996
_diffrn_measured_fraction_theta_max 0.977
_diffrn_measurement_details
;
#__ type_ start__ end____ width___ exp.time_
  1 omega  -74.00   38.00   1.0000    2.1000
omega____ theta____ kappa____ phi______ frames
    -      -40.7064   77.0000  -30.0000 112

#__ type_ start__ end____ width___ exp.time_
  2 omega  -74.00   38.00   1.0000    2.1000
omega____ theta____ kappa____ phi______ frames
    -      -40.7064   77.0000   90.0000 112

#__ type_ start__ end____ width___ exp.time_
  3 omega  -74.00   38.00   1.0000    2.1000
omega____ theta____ kappa____ phi______ frames
    -      -40.7064   77.0000 -150.0000 112

#__ type_ start__ end____ width___ exp.time_
  4 omega   83.00  158.00   1.0000    8.4000
omega____ theta____ kappa____ phi______ frames
    -      113.0000   61.0000  150.0000 75

#__ type_ start__ end____ width___ exp.time_
  5 omega   37.00  117.00   1.0000    8.4000
omega____ theta____ kappa____ phi______ frames
    -      113.0000 -117.0000  116.0000 80

#__ type_ start__ end____ width___ exp.time_
  6 omega   35.00  116.00   1.0000    8.4000
omega____ theta____ kappa____ phi______ frames
    -      113.0000 -111.0000 -150.0000 81

#__ type_ start__ end____ width___ exp.time_
  7 omega   83.00  158.00   1.0000    8.4000
omega____ theta____ kappa____ phi______ frames
    -      113.0000   61.0000  120.0000 75

#__ type_ start__ end____ width___ exp.time_
  8 omega   24.00  158.00   1.0000    8.4000
omega____ theta____ kappa____ phi______ frames
    -      113.0000    0.0000  120.0000 134

#__ type_ start__ end____ width___ exp.time_
  9 omega   29.00  109.00   1.0000    8.4000
omega____ theta____ kappa____ phi______ frames
    -      113.0000  -94.0000   30.0000 80

#__ type_ start__ end____ width___ exp.time_
 10 omega   34.00  147.00   1.0000    8.4000
omega____ theta____ kappa____ phi______ frames
    -      113.0000  -77.0000   60.0000 113

#__ type_ start__ end____ width___ exp.time_
 11 omega   38.00   77.00   1.0000    8.4000
omega____ theta____ kappa____ phi______ frames
    -      113.0000  -45.0000  -60.0000 39

#__ type_ start__ end____ width___ exp.time_
 12 omega   35.00  116.00   1.0000    8.4000
omega____ theta____ kappa____ phi______ frames
    -      113.0000 -111.0000  -60.0000 81

#__ type_ start__ end____ width___ exp.time_
 13 omega   35.00   69.00   1.0000    8.4000
omega____ theta____ kappa____ phi______ frames
    -      113.0000  -30.0000   30.0000 34

#__ type_ start__ end____ width___ exp.time_
 14 omega   52.00  158.00   1.0000    8.4000
omega____ theta____ kappa____ phi______ frames
    -      113.0000   15.0000    0.0000 106

#__ type_ start__ end____ width___ exp.time_
 15 omega   35.00   69.00   1.0000    8.4000
omega____ theta____ kappa____ phi______ frames
    -      113.0000  -30.0000  150.0000 34

#__ type_ start__ end____ width___ exp.time_
 16 omega   79.00  158.00   1.0000    8.4000
omega____ theta____ kappa____ phi______ frames
    -      113.0000   77.0000   30.0000 79

#__ type_ start__ end____ width___ exp.time_
 17 omega   29.00  109.00   1.0000    8.4000
omega____ theta____ kappa____ phi______ frames
    -      113.0000  -94.0000 -120.0000 80

#__ type_ start__ end____ width___ exp.time_
 18 omega   34.00  147.00   1.0000    8.4000
omega____ theta____ kappa____ phi______ frames
    -      113.0000  -77.0000  -60.0000 113

#__ type_ start__ end____ width___ exp.time_
 19 omega -119.00   -7.00   1.0000    2.1000
omega____ theta____ kappa____ phi______ frames
    -      -40.7064  -77.0000 -120.0000 112

#__ type_ start__ end____ width___ exp.time_
 20 omega -119.00   -7.00   1.0000    2.1000
omega____ theta____ kappa____ phi______ frames
    -      -40.7064  -77.0000    0.0000 112

#__ type_ start__ end____ width___ exp.time_
 21 omega -119.00   -7.00   1.0000    2.1000
omega____ theta____ kappa____ phi______ frames
    -      -40.7064  -77.0000  120.0000 112

#__ type_ start__ end____ width___ exp.time_
 22 omega    2.00   28.00   1.0000    2.1000
omega____ theta____ kappa____ phi______ frames
    -       40.7064   92.0000  100.9283 26

#__ type_ start__ end____ width___ exp.time_
 23 omega   35.00   69.00   1.0000    8.4000
omega____ theta____ kappa____ phi______ frames
    -      113.0000  -30.0000   60.0000 34

#__ type_ start__ end____ width___ exp.time_
 24 omega   83.00  158.00   1.0000    8.4000
omega____ theta____ kappa____ phi______ frames
    -      113.0000   61.0000 -180.0000 75

#__ type_ start__ end____ width___ exp.time_
 25 omega   82.00  158.00   1.0000    8.4000
omega____ theta____ kappa____ phi______ frames
    -      113.0000   30.0000 -120.0000 76

#__ type_ start__ end____ width___ exp.time_
 26 omega   83.00  158.00   1.0000    8.4000
omega____ theta____ kappa____ phi______ frames
    -      113.0000   61.0000   90.0000 75

#__ type_ start__ end____ width___ exp.time_
 27 omega   79.00  158.00   1.0000    8.4000
omega____ theta____ kappa____ phi______ frames
    -      113.0000   77.0000 -120.0000 79

#__ type_ start__ end____ width___ exp.time_
 28 omega   35.00   69.00   1.0000    8.4000
omega____ theta____ kappa____ phi______ frames
    -      113.0000  -30.0000   90.0000 34
;
_diffrn_measurement_device 'four-circle diffractometer'
_diffrn_measurement_device_type 'SuperNova, Single source at offset, Atlas'
_diffrn_measurement_method '\w scans'
_diffrn_orient_matrix_UB_11 -0.0532389000
_diffrn_orient_matrix_UB_12 -0.0358621000
_diffrn_orient_matrix_UB_13 -0.0894551000
_diffrn_orient_matrix_UB_21 -0.0841630000
_diffrn_orient_matrix_UB_22 -0.0273324000
_diffrn_orient_matrix_UB_23 0.0326094000
_diffrn_orient_matrix_UB_31 -0.0293785000
_diffrn_orient_matrix_UB_32 0.0861952000
_diffrn_orient_matrix_UB_33 -0.0138202000
_diffrn_radiation_monochromator mirror
_diffrn_radiation_probe x-ray
_diffrn_radiation_type CuK\a
_diffrn_radiation_wavelength 1.54184
_diffrn_reflns_av_R_equivalents 0.0288
_diffrn_reflns_av_unetI/netI 0.0273
_diffrn_reflns_Laue_measured_fraction_full 0.996
_diffrn_reflns_Laue_measured_fraction_max 0.977
_diffrn_reflns_limit_h_max 19
_diffrn_reflns_limit_h_min -19
_diffrn_reflns_limit_k_max 20
_diffrn_reflns_limit_k_min -18
_diffrn_reflns_limit_l_max 20
_diffrn_reflns_limit_l_min -20
_diffrn_reflns_number 50128
_diffrn_reflns_point_group_measured_fraction_full 0.996
_diffrn_reflns_point_group_measured_fraction_max 0.977
_diffrn_reflns_theta_full 67.000
_diffrn_reflns_theta_max 76.512
_diffrn_reflns_theta_min 3.536
_diffrn_source 'sealed X-ray tube'
_diffrn_source_type 'SuperNova (Cu) X-ray Source'
_exptl_absorpt_coefficient_mu 3.623
_exptl_absorpt_correction_T_max 0.675
_exptl_absorpt_correction_T_min 0.481
_exptl_absorpt_correction_type gaussian
_exptl_absorpt_process_details
;
CrysAlisPro, Agilent Technologies,
Version 1.171.37.35 (release 13-08-2014 CrysAlis171 .NET)
(compiled Aug 13 2014,18:06:01)
Numerical absorption correction based on gaussian integration over
            a multifaceted crystal model
Empirical absorption correction using spherical harmonics,
 implemented in SCALE3 ABSPACK scaling algorithm.
;
_exptl_crystal_colour black
_exptl_crystal_colour_primary black
_exptl_crystal_density_diffrn 1.099
_exptl_crystal_description block
_exptl_crystal_F_000 1376
_exptl_crystal_recrystallization_method 'Re-crystallisation from solvent: DME/n-hexane'
_exptl_crystal_size_max 0.3316
_exptl_crystal_size_mid 0.1837
_exptl_crystal_size_min 0.1439
_refine_diff_density_max 0.893
_refine_diff_density_min -0.511
_refine_diff_density_rms 0.063
_refine_ls_extinction_method none
_refine_ls_goodness_of_fit_ref 1.036
_refine_ls_hydrogen_treatment constr
_refine_ls_matrix_type full
_refine_ls_number_parameters 759
_refine_ls_number_reflns 16206
_refine_ls_number_restraints 0
_refine_ls_restrained_S_all 1.036
_refine_ls_R_factor_all 0.0395
_refine_ls_R_factor_gt 0.0380
_refine_ls_shift/su_max 0.001
_refine_ls_shift/su_mean 0.000
_refine_ls_structure_factor_coef Fsqd
_refine_ls_weighting_details 'w=1/[\s^2^(Fo^2^)+(0.0641P)^2^+1.9634P] where P=(Fo^2^+2Fc^2^)/3'
_refine_ls_weighting_scheme calc
_refine_ls_wR_factor_gt 0.1075
_refine_ls_wR_factor_ref 0.1089
_reflns_Friedel_coverage 0.000
_reflns_number_gt 15529
_reflns_number_total 16206
_reflns_threshold_expression 'I > 2\s(I)'
_cod_data_source_file c8sc04745f2.cif
_cod_data_source_block 2_[K(dme)2][(MesBIANCo)P4(GaDippNACNAC)]
_cod_original_cell_volume 3946.83(14)
_cod_database_code 1550325
_shelx_shelxl_version_number 2014/7
_chemical_oxdiff_formula 'C67 H89 Ga P4 Co N4 K O5'
_shelx_space_group_comment
;
The symmetry employed for this shelxl refinement is uniquely defined
by the following loop, which should always be used as a source of
symmetry information in preference to the above space-group names.
They are only intended as comments.
;
_reflns_odcompleteness_completeness 99.91
_reflns_odcompleteness_iscentric 1
_reflns_odcompleteness_theta 66.97
_olex2_refinement_description
;
1. Fixed Uiso
 At 1.2 times of:
  All C(H) groups, All C(H,H) groups
 At 1.5 times of:
  All C(H,H,H) groups
2.a Ternary CH refined with riding coordinates:
 C42(H42), C45(H45), C54(H54), C57(H57)
2.b Secondary CH2 refined with riding coordinates:
 C61(H61a,H61b), C62(H62a,H62b), C65(H65a,H65b), C66(H66a,H66b)
2.c Aromatic/amide H refined with riding coordinates:
 C4(H4), C5(H5), C6(H6), C8(H8), C9(H9), C10(H10), C15(H15), C17(H17),
 C24(H24), C26(H26), C32(H32), C38(H38), C39(H39), C40(H40), C50(H50), C51(H51),
  C52(H52)
2.d Idealised Me refined as rotating group:
 C19(H19a,H19b,H19c), C20(H20a,H20b,H20c), C21(H21a,H21b,H21c), C28(H28a,H28b,
 H28c), C29(H29a,H29b,H29c), C30(H30a,H30b,H30c), C34(H34a,H34b,H34c), C35(H35a,
 H35b,H35c), C43(H43a,H43b,H43c), C44(H44a,H44b,H44c), C46(H46a,H46b,H46c),
 C47(H47a,H47b,H47c), C55(H55a,H55b,H55c), C56(H56a,H56b,H56c), C58(H58a,H58b,
 H58c), C59(H59a,H59b,H59c), C60(H60a,H60b,H60c), C63(H63a,H63b,H63c), C64(H64a,
 H64b,H64c), C67(H67a,H67b,H67c)
;
_olex2_submission_special_instructions 'No special instructions were received'

loop_
_space_group_symop_operation_xyz
'x, y, z'
'-x, -y, -z'

loop_
_atom_site_label
_atom_site_type_symbol
_atom_site_fract_x
_atom_site_fract_y
_atom_site_fract_z
_atom_site_U_iso_or_equiv
_atom_site_adp_type
_atom_site_occupancy
_atom_site_site_symmetry_order
_atom_site_calc_flag
_atom_site_refinement_flags_posn
Ga1 Ga 0.62837(2) 0.26663(2) 0.81675(2) 0.01897(6) Uani 1 1 d .
Co1 Co 0.66062(2) 0.24949(2) 0.62394(2) 0.01699(7) Uani 1 1 d .
K1 K 0.32807(3) 0.24288(3) 0.57015(3) 0.02925(9) Uani 1 1 d .
P1 P 0.74446(3) 0.23562(3) 0.75822(3) 0.02236(10) Uani 1 1 d .
P2 P 0.67308(4) 0.12429(3) 0.68065(3) 0.02686(10) Uani 1 1 d .
P3 P 0.53867(3) 0.15346(3) 0.63456(3) 0.02465(10) Uani 1 1 d .
P4 P 0.54055(3) 0.27968(3) 0.68526(3) 0.02087(9) Uani 1 1 d .
O1 O 0.29756(12) 0.32597(12) 0.72057(11) 0.0449(4) Uani 1 1 d .
O2 O 0.30338(11) 0.40874(10) 0.57647(11) 0.0383(3) Uani 1 1 d .
O3 O 0.13927(12) 0.21062(12) 0.49329(16) 0.0612(6) Uani 1 1 d .
O4 O 0.23921(11) 0.08387(10) 0.52635(12) 0.0432(4) Uani 1 1 d .
N1 N 0.76862(10) 0.30299(9) 0.59843(9) 0.0199(3) Uani 1 1 d .
N2 N 0.60795(10) 0.25757(9) 0.50685(9) 0.0183(3) Uani 1 1 d .
N3 N 0.65673(10) 0.36863(9) 0.90070(9) 0.0205(3) Uani 1 1 d .
N4 N 0.58522(11) 0.18887(10) 0.89369(9) 0.0249(3) Uani 1 1 d .
C1 C 0.75749(12) 0.31587(11) 0.51825(11) 0.0197(3) Uani 1 1 d .
C2 C 0.66918(12) 0.29036(11) 0.46801(10) 0.0188(3) Uani 1 1 d .
C3 C 0.66854(12) 0.30497(11) 0.38178(11) 0.0219(3) Uani 1 1 d .
C4 C 0.60608(14) 0.28998(13) 0.30587(12) 0.0272(4) Uani 1 1 d .
H4 H 0.5451 0.2665 0.3019 0.033 Uiso 1 1 calc R
C5 C 0.63584(16) 0.31079(15) 0.23362(12) 0.0341(5) Uani 1 1 d .
H5 H 0.5936 0.2995 0.1809 0.041 Uiso 1 1 calc R
C6 C 0.72275(16) 0.34641(15) 0.23684(13) 0.0371(5) Uani 1 1 d .
H6 H 0.7393 0.3596 0.1870 0.044 Uiso 1 1 calc R
C7 C 0.78811(15) 0.36361(14) 0.31434(13) 0.0313(4) Uani 1 1 d .
C8 C 0.88038(16) 0.40120(15) 0.32859(15) 0.0379(5) Uani 1 1 d .
H8 H 0.9039 0.4185 0.2833 0.045 Uiso 1 1 calc R
C9 C 0.93519(15) 0.41243(14) 0.40775(16) 0.0367(5) Uani 1 1 d .
H9 H 0.9962 0.4384 0.4160 0.044 Uiso 1 1 calc R
C10 C 0.90458(13) 0.38681(13) 0.47824(14) 0.0290(4) Uani 1 1 d .
H10 H 0.9446 0.3946 0.5321 0.035 Uiso 1 1 calc R
C11 C 0.81576(12) 0.35056(11) 0.46643(12) 0.0230(3) Uani 1 1 d .
C12 C 0.75907(13) 0.34103(12) 0.38438(12) 0.0243(4) Uani 1 1 d .
C13 C 0.51738(11) 0.23629(11) 0.45769(10) 0.0185(3) Uani 1 1 d .
C14 C 0.46260(12) 0.29891(11) 0.44713(11) 0.0217(3) Uani 1 1 d .
C15 C 0.37521(13) 0.27676(13) 0.39667(12) 0.0285(4) Uani 1 1 d .
H15 H 0.3379 0.3189 0.3887 0.034 Uiso 1 1 calc R
C16 C 0.34096(14) 0.19521(15) 0.35768(13) 0.0322(4) Uani 1 1 d .
C17 C 0.39710(14) 0.13458(13) 0.36847(12) 0.0298(4) Uani 1 1 d .
H17 H 0.3748 0.0786 0.3418 0.036 Uiso 1 1 calc R
C18 C 0.48503(13) 0.15388(11) 0.41736(11) 0.0229(3) Uani 1 1 d .
C19 C 0.49817(14) 0.38860(12) 0.48609(13) 0.0288(4) Uani 1 1 d .
H19A H 0.4476 0.4186 0.4876 0.043 Uiso 1 1 calc GR
H19B H 0.5360 0.4167 0.4530 0.043 Uiso 1 1 calc GR
H19C H 0.5341 0.3888 0.5431 0.043 Uiso 1 1 calc GR
C20 C 0.24610(17) 0.1727(2) 0.30278(18) 0.0527(7) Uani 1 1 d .
H20A H 0.2033 0.1895 0.3340 0.079 Uiso 1 1 calc GR
H20B H 0.2320 0.1117 0.2857 0.079 Uiso 1 1 calc GR
H20C H 0.2416 0.2025 0.2532 0.079 Uiso 1 1 calc GR
C21 C 0.54584(15) 0.08887(12) 0.42389(13) 0.0315(4) Uani 1 1 d .
H21A H 0.5983 0.1087 0.4026 0.047 Uiso 1 1 calc GR
H21B H 0.5130 0.0358 0.3909 0.047 Uiso 1 1 calc GR
H21C H 0.5659 0.0796 0.4825 0.047 Uiso 1 1 calc GR
C22 C 0.85846(12) 0.32691(12) 0.64976(11) 0.0222(3) Uani 1 1 d .
C23 C 0.91920(13) 0.26976(13) 0.65383(13) 0.0289(4) Uani 1 1 d .
C24 C 1.00584(14) 0.29479(15) 0.70522(14) 0.0350(5) Uani 1 1 d .
H24 H 1.0474 0.2563 0.7088 0.042 Uiso 1 1 calc R
C25 C 1.03320(13) 0.37410(15) 0.75128(13) 0.0337(4) Uani 1 1 d .
C26 C 0.97175(13) 0.42983(13) 0.74453(12) 0.0279(4) Uani 1 1 d .
H26 H 0.9897 0.4845 0.7751 0.033 Uiso 1 1 calc R
C27 C 0.88459(12) 0.40771(12) 0.69430(11) 0.0229(3) Uani 1 1 d .
C28 C 0.89087(15) 0.18373(14) 0.60452(16) 0.0387(5) Uani 1 1 d .
H28A H 0.8397 0.1533 0.6215 0.058 Uiso 1 1 calc GR
H28B H 0.9413 0.1522 0.6150 0.058 Uiso 1 1 calc GR
H28C H 0.8732 0.1896 0.5448 0.058 Uiso 1 1 calc GR
C29 C 1.12623(15) 0.3991(2) 0.80840(16) 0.0482(6) Uani 1 1 d .
H29A H 1.1504 0.4574 0.8028 0.072 Uiso 1 1 calc GR
H29B H 1.1659 0.3613 0.7932 0.072 Uiso 1 1 calc GR
H29C H 1.1229 0.3949 0.8663 0.072 Uiso 1 1 calc GR
C30 C 0.81892(14) 0.46830(13) 0.68807(14) 0.0316(4) Uani 1 1 d .
H30A H 0.7890 0.4690 0.6293 0.047 Uiso 1 1 calc GR
H30B H 0.8511 0.5250 0.7120 0.047 Uiso 1 1 calc GR
H30C H 0.7737 0.4505 0.7189 0.047 Uiso 1 1 calc GR
C31 C 0.62006(13) 0.37347(12) 0.96626(11) 0.0246(4) Uani 1 1 d .
C32 C 0.57012(14) 0.30439(14) 0.98932(11) 0.0287(4) Uani 1 1 d .
H32 H 0.5372 0.3174 1.0293 0.034 Uiso 1 1 calc R
C33 C 0.56171(13) 0.21816(13) 0.96158(12) 0.0279(4) Uani 1 1 d .
C34 C 0.63460(15) 0.45636(14) 1.02128(13) 0.0331(4) Uani 1 1 d .
H34A H 0.6982 0.4822 1.0335 0.050 Uiso 1 1 calc GR
H34B H 0.6177 0.4462 1.0736 0.050 Uiso 1 1 calc GR
H34C H 0.5973 0.4944 0.9924 0.050 Uiso 1 1 calc GR
C35 C 0.52686(18) 0.15812(15) 1.01706(14) 0.0398(5) Uani 1 1 d .
H35A H 0.4640 0.1627 1.0157 0.060 Uiso 1 1 calc GR
H35B H 0.5635 0.1727 1.0745 0.060 Uiso 1 1 calc GR
H35C H 0.5305 0.1001 0.9969 0.060 Uiso 1 1 calc GR
C36 C 0.72179(12) 0.43890(11) 0.89214(11) 0.0220(3) Uani 1 1 d .
C37 C 0.69447(13) 0.50864(12) 0.85417(12) 0.0253(4) Uani 1 1 d .
C38 C 0.76018(15) 0.57754(13) 0.85417(13) 0.0325(4) Uani 1 1 d .
H38 H 0.7426 0.6261 0.8306 0.039 Uiso 1 1 calc R
C39 C 0.85044(16) 0.57658(14) 0.88787(14) 0.0369(5) Uani 1 1 d .
H39 H 0.8942 0.6245 0.8884 0.044 Uiso 1 1 calc R
C40 C 0.87670(14) 0.50530(14) 0.92078(13) 0.0328(4) Uani 1 1 d .
H40 H 0.9390 0.5040 0.9415 0.039 Uiso 1 1 calc R
C41 C 0.81383(13) 0.43562(12) 0.92419(11) 0.0254(4) Uani 1 1 d .
C42 C 0.59669(14) 0.51076(14) 0.81135(14) 0.0315(4) Uani 1 1 d .
H42 H 0.5589 0.4582 0.8203 0.038 Uiso 1 1 calc R
C43 C 0.58599(16) 0.51181(15) 0.71742(14) 0.0374(5) Uani 1 1 d .
H43A H 0.6219 0.5633 0.7073 0.056 Uiso 1 1 calc GR
H43B H 0.5224 0.5105 0.6902 0.056 Uiso 1 1 calc GR
H43C H 0.6068 0.4623 0.6946 0.056 Uiso 1 1 calc GR
C44 C 0.5617(2) 0.58686(19) 0.84662(19) 0.0524(7) Uani 1 1 d .
H44A H 0.5740 0.5894 0.9076 0.079 Uiso 1 1 calc GR
H44B H 0.4966 0.5810 0.8233 0.079 Uiso 1 1 calc GR
H44C H 0.5922 0.6388 0.8316 0.079 Uiso 1 1 calc GR
C45 C 0.84500(13) 0.36099(13) 0.96593(12) 0.0296(4) Uani 1 1 d .
H45 H 0.7941 0.3123 0.9490 0.036 Uiso 1 1 calc R
C46 C 0.92602(15) 0.33364(15) 0.93947(14) 0.0363(5) Uani 1 1 d .
H46A H 0.9117 0.3209 0.8785 0.055 Uiso 1 1 calc GR
H46B H 0.9405 0.2832 0.9652 0.055 Uiso 1 1 calc GR
H46C H 0.9779 0.3793 0.9577 0.055 Uiso 1 1 calc GR
C47 C 0.86601(16) 0.38122(17) 1.06131(14) 0.0400(5) Uani 1 1 d .
H47A H 0.9145 0.4300 1.0795 0.060 Uiso 1 1 calc GR
H47B H 0.8849 0.3323 1.0875 0.060 Uiso 1 1 calc GR
H47C H 0.8119 0.3943 1.0778 0.060 Uiso 1 1 calc GR
C48 C 0.57931(14) 0.09855(12) 0.87270(12) 0.0276(4) Uani 1 1 d .
C49 C 0.65878(15) 0.06353(14) 0.88822(13) 0.0323(4) Uani 1 1 d .
C50 C 0.65273(18) -0.02264(15) 0.86442(15) 0.0395(5) Uani 1 1 d .
H50 H 0.7058 -0.0475 0.8747 0.047 Uiso 1 1 calc R
C51 C 0.57033(18) -0.07256(14) 0.82598(15) 0.0405(5) Uani 1 1 d .
H51 H 0.5675 -0.1310 0.8094 0.049 Uiso 1 1 calc R
C52 C 0.49302(17) -0.03771(14) 0.81195(13) 0.0374(5) Uani 1 1 d .
H52 H 0.4370 -0.0726 0.7859 0.045 Uiso 1 1 calc R
C53 C 0.49490(15) 0.04843(13) 0.83521(12) 0.0310(4) Uani 1 1 d .
C54 C 0.40678(15) 0.08193(15) 0.82164(14) 0.0361(5) Uani 1 1 d .
H54 H 0.4200 0.1430 0.8446 0.043 Uiso 1 1 calc R
C55 C 0.34217(18) 0.03502(18) 0.86775(16) 0.0461(6) Uani 1 1 d .
H55A H 0.3235 -0.0238 0.8422 0.069 Uiso 1 1 calc GR
H55B H 0.2890 0.0625 0.8637 0.069 Uiso 1 1 calc GR
H55C H 0.3730 0.0365 0.9266 0.069 Uiso 1 1 calc GR
C56 C 0.35931(16) 0.07463(19) 0.72900(15) 0.0473(6) Uani 1 1 d .
H56A H 0.3974 0.1087 0.7000 0.071 Uiso 1 1 calc GR
H56B H 0.3017 0.0951 0.7230 0.071 Uiso 1 1 calc GR
H56C H 0.3484 0.0154 0.7047 0.071 Uiso 1 1 calc GR
C57 C 0.74968(15) 0.11654(15) 0.93087(14) 0.0369(5) Uani 1 1 d .
H57 H 0.7490 0.1738 0.9120 0.044 Uiso 1 1 calc R
C58 C 0.76396(19) 0.1284(2) 1.02604(16) 0.0513(6) Uani 1 1 d .
H58A H 0.7130 0.1509 1.0405 0.077 Uiso 1 1 calc GR
H58B H 0.8198 0.1680 1.0510 0.077 Uiso 1 1 calc GR
H58C H 0.7681 0.0739 1.0475 0.077 Uiso 1 1 calc GR
C59 C 0.82906(18) 0.08350(19) 0.9072(2) 0.0526(7) Uani 1 1 d .
H59A H 0.8361 0.0299 0.9299 0.079 Uiso 1 1 calc GR
H59B H 0.8841 0.1248 0.9302 0.079 Uiso 1 1 calc GR
H59C H 0.8182 0.0745 0.8462 0.079 Uiso 1 1 calc GR
C60 C 0.28626(17) 0.01949(15) 0.50384(18) 0.0435(5) Uani 1 1 d .
H60A H 0.2720 0.0073 0.4429 0.065 Uiso 1 1 calc GR
H60B H 0.2679 -0.0317 0.5280 0.065 Uiso 1 1 calc GR
H60C H 0.3513 0.0385 0.5252 0.065 Uiso 1 1 calc GR
C61 C 0.14690(17) 0.06513(17) 0.4915(2) 0.0522(7) Uani 1 1 d .
H61A H 0.1214 0.0129 0.5113 0.063 Uiso 1 1 calc R
H61B H 0.1354 0.0552 0.4300 0.063 Uiso 1 1 calc R
C62 C 0.10242(19) 0.1356(2) 0.5154(3) 0.0718(11) Uani 1 1 d .
H62A H 0.0373 0.1226 0.4876 0.086 Uiso 1 1 calc R
H62B H 0.1086 0.1413 0.5765 0.086 Uiso 1 1 calc R
C63 C 0.0922(2) 0.2772(2) 0.5093(4) 0.0924(15) Uani 1 1 d .
H63A H 0.1061 0.2946 0.5696 0.139 Uiso 1 1 calc GR
H63B H 0.0272 0.2577 0.4885 0.139 Uiso 1 1 calc GR
H63C H 0.1107 0.3252 0.4810 0.139 Uiso 1 1 calc GR
C64 C 0.3315(2) 0.2895(2) 0.7941(2) 0.0660(9) Uani 1 1 d .
H64A H 0.2990 0.2319 0.7900 0.099 Uiso 1 1 calc GR
H64B H 0.3230 0.3235 0.8428 0.099 Uiso 1 1 calc GR
H64C H 0.3958 0.2881 0.8003 0.099 Uiso 1 1 calc GR
C65 C 0.34533(17) 0.40817(16) 0.72441(16) 0.0440(5) Uani 1 1 d .
H65A H 0.4079 0.4051 0.7208 0.053 Uiso 1 1 calc R
H65B H 0.3478 0.4410 0.7784 0.053 Uiso 1 1 calc R
C66 C 0.29985(17) 0.45141(15) 0.65396(16) 0.0412(5) Uani 1 1 d .
H66A H 0.2363 0.4516 0.6557 0.049 Uiso 1 1 calc R
H66B H 0.3302 0.5107 0.6598 0.049 Uiso 1 1 calc R
C67 C 0.26808(19) 0.45341(16) 0.50964(18) 0.0455(6) Uani 1 1 d .
H67A H 0.2666 0.4210 0.4564 0.068 Uiso 1 1 calc GR
H67B H 0.3064 0.5085 0.5150 0.068 Uiso 1 1 calc GR
H67C H 0.2068 0.4616 0.5113 0.068 Uiso 1 1 calc GR

loop_
_atom_site_aniso_label
_atom_site_aniso_U_11
_atom_site_aniso_U_22
_atom_site_aniso_U_33
_atom_site_aniso_U_23
_atom_site_aniso_U_13
_atom_site_aniso_U_12
Ga1 0.02284(11) 0.01970(11) 0.01346(10) 0.00334(8) 0.00371(8) 0.00082(8)
Co1 0.01931(14) 0.01749(14) 0.01344(13) 0.00250(10) 0.00335(10) 0.00131(10)
K1 0.02645(19) 0.0255(2) 0.0336(2) 0.00284(16) 0.00245(15) 0.00541(15)
P1 0.0239(2) 0.0266(2) 0.0165(2) 0.00424(17) 0.00313(16) 0.00608(17)
P2 0.0393(3) 0.0193(2) 0.0237(2) 0.00390(17) 0.00876(19) 0.00761(19)
P3 0.0289(2) 0.0225(2) 0.0190(2) 0.00096(17) 0.00539(17) -0.00587(17)
P4 0.0209(2) 0.0256(2) 0.01559(19) 0.00354(16) 0.00326(15) 0.00349(16)
O1 0.0501(10) 0.0476(10) 0.0449(9) 0.0126(8) 0.0180(8) 0.0203(8)
O2 0.0456(9) 0.0307(8) 0.0431(9) 0.0079(7) 0.0119(7) 0.0176(7)
O3 0.0339(9) 0.0430(10) 0.1082(18) 0.0097(11) 0.0149(10) 0.0146(8)
O4 0.0314(8) 0.0307(8) 0.0636(11) -0.0072(7) 0.0056(7) 0.0089(6)
N1 0.0199(7) 0.0214(7) 0.0179(7) 0.0021(5) 0.0041(5) 0.0023(5)
N2 0.0206(7) 0.0176(7) 0.0166(6) 0.0022(5) 0.0047(5) 0.0025(5)
N3 0.0236(7) 0.0214(7) 0.0155(6) 0.0021(5) 0.0044(5) 0.0013(6)
N4 0.0319(8) 0.0247(8) 0.0171(7) 0.0059(6) 0.0061(6) -0.0011(6)
C1 0.0214(8) 0.0191(8) 0.0197(8) 0.0027(6) 0.0068(6) 0.0043(6)
C2 0.0226(8) 0.0171(8) 0.0171(8) 0.0021(6) 0.0054(6) 0.0039(6)
C3 0.0285(9) 0.0203(8) 0.0201(8) 0.0044(6) 0.0093(7) 0.0085(7)
C4 0.0343(10) 0.0308(10) 0.0190(8) 0.0048(7) 0.0070(7) 0.0111(8)
C5 0.0472(12) 0.0423(12) 0.0182(9) 0.0086(8) 0.0099(8) 0.0197(10)
C6 0.0513(13) 0.0470(13) 0.0258(10) 0.0180(9) 0.0216(9) 0.0232(10)
C7 0.0402(11) 0.0327(10) 0.0319(10) 0.0141(8) 0.0211(9) 0.0158(9)
C8 0.0427(12) 0.0418(12) 0.0429(12) 0.0207(10) 0.0277(10) 0.0150(10)
C9 0.0314(10) 0.0340(11) 0.0538(14) 0.0159(10) 0.0240(10) 0.0071(8)
C10 0.0260(9) 0.0257(9) 0.0384(11) 0.0071(8) 0.0130(8) 0.0049(7)
C11 0.0258(9) 0.0199(8) 0.0274(9) 0.0058(7) 0.0119(7) 0.0070(7)
C12 0.0310(9) 0.0225(9) 0.0250(9) 0.0078(7) 0.0130(7) 0.0107(7)
C13 0.0207(8) 0.0195(8) 0.0141(7) 0.0019(6) 0.0034(6) 0.0012(6)
C14 0.0261(8) 0.0204(9) 0.0190(8) 0.0039(6) 0.0052(7) 0.0047(7)
C15 0.0262(9) 0.0334(10) 0.0270(9) 0.0068(8) 0.0042(7) 0.0107(8)
C16 0.0252(9) 0.0410(12) 0.0250(9) 0.0022(8) -0.0008(7) -0.0006(8)
C17 0.0328(10) 0.0250(9) 0.0249(9) -0.0016(7) 0.0014(8) -0.0054(8)
C18 0.0288(9) 0.0202(8) 0.0181(8) 0.0015(6) 0.0040(7) 0.0020(7)
C19 0.0360(10) 0.0183(9) 0.0314(10) 0.0027(7) 0.0053(8) 0.0069(7)
C20 0.0298(11) 0.0682(18) 0.0475(14) -0.0004(13) -0.0086(10) 0.0000(11)
C21 0.0446(11) 0.0202(9) 0.0275(10) -0.0035(7) 0.0035(8) 0.0100(8)
C22 0.0184(8) 0.0268(9) 0.0203(8) 0.0031(7) 0.0044(6) 0.0006(7)
C23 0.0255(9) 0.0309(10) 0.0300(10) 0.0014(8) 0.0061(7) 0.0057(8)
C24 0.0240(9) 0.0442(12) 0.0375(11) 0.0050(9) 0.0044(8) 0.0135(9)
C25 0.0202(9) 0.0496(13) 0.0281(10) 0.0003(9) 0.0031(7) 0.0022(8)
C26 0.0245(9) 0.0332(10) 0.0226(9) -0.0019(7) 0.0056(7) -0.0026(7)
C27 0.0219(8) 0.0266(9) 0.0197(8) 0.0031(7) 0.0061(6) 0.0007(7)
C28 0.0328(10) 0.0316(11) 0.0508(13) -0.0025(10) 0.0071(9) 0.0112(9)
C29 0.0236(10) 0.0708(18) 0.0427(13) -0.0043(12) -0.0021(9) 0.0062(10)
C30 0.0329(10) 0.0254(10) 0.0331(10) -0.0015(8) 0.0028(8) 0.0048(8)
C31 0.0273(9) 0.0293(10) 0.0163(8) 0.0023(7) 0.0040(7) 0.0041(7)
C32 0.0330(10) 0.0364(11) 0.0174(8) 0.0046(7) 0.0098(7) 0.0015(8)
C33 0.0312(9) 0.0330(10) 0.0181(8) 0.0073(7) 0.0059(7) -0.0023(8)
C34 0.0424(11) 0.0337(11) 0.0239(9) -0.0013(8) 0.0132(8) 0.0033(9)
C35 0.0559(14) 0.0386(12) 0.0244(10) 0.0078(9) 0.0166(9) -0.0067(10)
C36 0.0258(8) 0.0212(8) 0.0170(8) -0.0008(6) 0.0050(6) -0.0001(7)
C37 0.0308(9) 0.0244(9) 0.0218(8) 0.0019(7) 0.0087(7) 0.0049(7)
C38 0.0442(11) 0.0220(9) 0.0319(10) 0.0045(8) 0.0116(9) 0.0030(8)
C39 0.0395(11) 0.0298(11) 0.0349(11) 0.0022(9) 0.0072(9) -0.0114(9)
C40 0.0285(9) 0.0347(11) 0.0288(10) 0.0023(8) 0.0008(8) -0.0055(8)
C41 0.0272(9) 0.0257(9) 0.0196(8) 0.0000(7) 0.0025(7) -0.0006(7)
C42 0.0324(10) 0.0323(10) 0.0343(10) 0.0130(8) 0.0103(8) 0.0121(8)
C43 0.0372(11) 0.0390(12) 0.0353(11) 0.0136(9) 0.0049(9) 0.0055(9)
C44 0.0573(16) 0.0550(16) 0.0564(16) 0.0132(13) 0.0202(13) 0.0337(13)
C45 0.0254(9) 0.0313(10) 0.0268(9) 0.0054(8) -0.0025(7) -0.0001(7)
C46 0.0316(10) 0.0390(12) 0.0324(11) -0.0019(9) -0.0027(8) 0.0062(9)
C47 0.0379(11) 0.0552(14) 0.0277(10) 0.0137(10) 0.0053(9) 0.0098(10)
C48 0.0387(10) 0.0237(9) 0.0199(8) 0.0068(7) 0.0084(7) -0.0014(8)
C49 0.0410(11) 0.0299(10) 0.0271(10) 0.0125(8) 0.0089(8) 0.0029(8)
C50 0.0523(13) 0.0318(11) 0.0393(12) 0.0132(9) 0.0165(10) 0.0098(10)
C51 0.0616(15) 0.0257(10) 0.0367(12) 0.0057(9) 0.0184(11) 0.0032(10)
C52 0.0530(13) 0.0287(11) 0.0268(10) 0.0042(8) 0.0117(9) -0.0088(9)
C53 0.0403(11) 0.0289(10) 0.0233(9) 0.0081(8) 0.0104(8) -0.0033(8)
C54 0.0365(11) 0.0377(12) 0.0308(10) 0.0065(9) 0.0074(8) -0.0049(9)
C55 0.0436(13) 0.0554(15) 0.0399(13) 0.0084(11) 0.0171(10) -0.0033(11)
C56 0.0346(11) 0.0677(17) 0.0356(12) 0.0154(11) 0.0065(9) -0.0078(11)
C57 0.0362(11) 0.0360(11) 0.0373(11) 0.0179(9) 0.0029(9) 0.0042(9)
C58 0.0473(14) 0.0628(17) 0.0374(13) 0.0158(12) -0.0002(10) -0.0011(12)
C59 0.0413(13) 0.0538(16) 0.0669(18) 0.0247(14) 0.0113(12) 0.0147(12)
C60 0.0425(12) 0.0271(11) 0.0622(16) -0.0010(10) 0.0141(11) 0.0113(9)
C61 0.0320(12) 0.0364(13) 0.082(2) 0.0010(13) 0.0060(12) 0.0009(10)
C62 0.0344(13) 0.0529(17) 0.137(3) 0.0186(19) 0.0337(17) 0.0105(12)
C63 0.0427(16) 0.0517(19) 0.194(5) 0.018(2) 0.038(2) 0.0262(14)
C64 0.076(2) 0.083(2) 0.0621(19) 0.0359(17) 0.0330(16) 0.0448(18)
C65 0.0446(13) 0.0439(13) 0.0423(13) -0.0040(10) 0.0067(10) 0.0150(10)
C66 0.0438(12) 0.0322(11) 0.0486(13) -0.0011(10) 0.0114(10) 0.0122(9)
C67 0.0519(14) 0.0365(12) 0.0550(15) 0.0147(11) 0.0150(12) 0.0214(11)

loop_
_atom_type_symbol
_atom_type_description
_atom_type_scat_dispersion_real
_atom_type_scat_dispersion_imag
_atom_type_scat_source
C C 0.0181 0.0091 'International Tables Vol C Tables 4.2.6.8 and 6.1.1.4'
H H 0.0000 0.0000 'International Tables Vol C Tables 4.2.6.8 and 6.1.1.4'
Co Co -2.3653 3.6143 'International Tables Vol C Tables 4.2.6.8 and 6.1.1.4'
Ga Ga -1.2846 0.7763 'International Tables Vol C Tables 4.2.6.8 and 6.1.1.4'
K K 0.3868 1.0657 'International Tables Vol C Tables 4.2.6.8 and 6.1.1.4'
N N 0.0311 0.0180 'International Tables Vol C Tables 4.2.6.8 and 6.1.1.4'
O O 0.0492 0.0322 'International Tables Vol C Tables 4.2.6.8 and 6.1.1.4'
P P 0.2955 0.4335 'International Tables Vol C Tables 4.2.6.8 and 6.1.1.4'

loop_
_exptl_crystal_face_index_h
_exptl_crystal_face_index_k
_exptl_crystal_face_index_l
_exptl_crystal_face_perp_dist
_exptl_oxdiff_crystal_face_indexfrac_h
_exptl_oxdiff_crystal_face_indexfrac_k
_exptl_oxdiff_crystal_face_indexfrac_l
_exptl_oxdiff_crystal_face_x
_exptl_oxdiff_crystal_face_y
_exptl_oxdiff_crystal_face_z
-9 -2 4 0.0641 -8.9994 -2.0036 4.0028 0.1929 0.9427 0.0364
-6 -4 -6 0.0805 -6.0035 -4.0059 -5.9932 0.9994 0.4193 -0.0861
-1 -3 -9 0.0805 -1.0042 -3.0042 -8.9942 0.9658 -0.1267 -0.1051
9 2 -5 0.0754 8.9989 2.0033 -5.0021 -0.1035 -0.9752 -0.0226
-7 0 9 0.0541 -6.9968 -0.0005 8.9987 -0.4325 0.8823 0.0811
3 1 9 0.0777 3.0042 1.0035 8.9921 -1.0003 0.0130 -0.1260
-3 10 -4 0.1189 -3.0007 10.0047 -3.9915 0.1580 -0.1511 1.0057
7 -8 0 0.1379 6.9997 -8.0028 -0.0078 -0.0850 -0.3706 -0.8953
8 3 2 0.0967 8.0019 3.0051 1.9941 -0.7122 -0.6906 -0.0036

loop_
_geom_angle_atom_site_label_1
_geom_angle_atom_site_label_2
_geom_angle_atom_site_label_3
_geom_angle
P1 Ga1 P4 90.658(17)
N3 Ga1 P1 116.39(5)
N3 Ga1 P4 116.22(5)
N3 Ga1 N4 94.18(6)
N4 Ga1 P1 118.79(5)
N4 Ga1 P4 122.78(5)
P1 Co1 P4 88.312(17)
P2 Co1 P1 54.092(18)
P2 Co1 P3 56.165(19)
P2 Co1 P4 94.615(19)
P3 Co1 P1 93.022(19)
P3 Co1 P4 53.726(18)
N1 Co1 P1 89.55(5)
N1 Co1 P2 114.50(5)
N1 Co1 P3 164.37(5)
N1 Co1 P4 141.83(5)
N1 Co1 N2 83.16(6)
N2 Co1 P1 170.95(5)
N2 Co1 P2 124.62(5)
N2 Co1 P3 92.61(4)
N2 Co1 P4 100.73(4)
P4 K1 P3 34.583(11)
O1 K1 P3 106.58(4)
O1 K1 P4 81.57(4)
O1 K1 C14 132.96(5)
O1 K1 C15 143.08(5)
O2 K1 P3 129.54(4)
O2 K1 P4 96.41(4)
O2 K1 O1 60.41(5)
O2 K1 O3 83.29(5)
O2 K1 C14 84.41(5)
O2 K1 C15 83.43(5)
O3 K1 P3 147.06(4)
O3 K1 P4 172.03(6)
O3 K1 O1 91.42(6)
O3 K1 C14 116.00(6)
O3 K1 C15 91.46(6)
O4 K1 P3 87.90(4)
O4 K1 P4 120.21(4)
O4 K1 O1 114.20(6)
O4 K1 O2 142.57(5)
O4 K1 O3 59.35(5)
O4 K1 C14 112.66(5)
O4 K1 C15 98.74(6)
C14 K1 P3 71.18(3)
C14 K1 P4 71.83(3)
C15 K1 P3 90.15(4)
C15 K1 P4 96.43(4)
C15 K1 C14 24.69(5)
Ga1 P1 Co1 91.248(17)
P2 P1 Ga1 97.31(2)
P2 P1 Co1 61.954(19)
P1 P2 Co1 63.954(19)
P1 P2 P3 103.92(3)
P3 P2 Co1 61.960(19)
Co1 P3 K1 109.707(19)
P2 P3 Co1 61.875(19)
P2 P3 K1 169.77(2)
P4 P3 Co1 65.165(19)
P4 P3 K1 63.054(18)
P4 P3 P2 106.97(3)
Ga1 P4 Co1 89.773(17)
Ga1 P4 K1 142.38(2)
Co1 P4 K1 120.109(18)
P3 P4 Ga1 94.85(2)
P3 P4 Co1 61.109(18)
P3 P4 K1 82.36(2)
C64 O1 K1 114.14(16)
C65 O1 K1 101.85(13)
C65 O1 C64 110.3(2)
C66 O2 K1 118.62(13)
C67 O2 K1 128.36(15)
C67 O2 C66 110.49(18)
C62 O3 K1 108.45(18)
C62 O3 C63 112.1(3)
C63 O3 K1 114.9(2)
C60 O4 K1 119.09(14)
C61 O4 K1 122.66(14)
C61 O4 C60 113.05(19)
C1 N1 Co1 113.32(12)
C1 N1 C22 115.95(15)
C22 N1 Co1 130.64(12)
C2 N2 Co1 112.19(11)
C2 N2 C13 116.25(14)
C13 N2 Co1 131.56(11)
C31 N3 Ga1 122.53(13)
C31 N3 C36 118.63(15)
C36 N3 Ga1 118.80(11)
C33 N4 Ga1 121.73(14)
C33 N4 C48 120.11(16)
C48 N4 Ga1 118.15(12)
N1 C1 C2 115.39(15)
N1 C1 C11 135.72(17)
C2 C1 C11 108.89(15)
N2 C2 C1 115.86(15)
N2 C2 C3 135.11(16)
C1 C2 C3 109.00(15)
C4 C3 C2 136.28(18)
C4 C3 C12 118.73(17)
C12 C3 C2 104.94(15)
C3 C4 H4 121.0
C3 C4 C5 117.97(19)
C5 C4 H4 121.0
C4 C5 H5 118.6
C6 C5 C4 122.9(2)
C6 C5 H5 118.6
C5 C6 H6 119.9
C5 C6 C7 120.28(18)
C7 C6 H6 119.9
C6 C7 C8 127.30(19)
C12 C7 C6 116.5(2)
C12 C7 C8 116.2(2)
C7 C8 H8 120.0
C9 C8 C7 119.96(19)
C9 C8 H8 120.0
C8 C9 H9 118.6
C8 C9 C10 122.9(2)
C10 C9 H9 118.6
C9 C10 H10 120.8
C11 C10 C9 118.5(2)
C11 C10 H10 120.8
C10 C11 C1 136.83(18)
C10 C11 C12 118.13(17)
C12 C11 C1 105.04(16)
C7 C12 C3 123.60(19)
C7 C12 C11 124.31(19)
C11 C12 C3 112.08(16)
C14 C13 N2 119.66(15)
C14 C13 C18 120.49(16)
C18 C13 N2 119.78(16)
C13 C14 K1 99.97(11)
C13 C14 C19 121.02(16)
C15 C14 K1 72.70(11)
C15 C14 C13 118.35(17)
C15 C14 C19 120.58(17)
C19 C14 K1 99.02(11)
K1 C15 H15 92.2
C14 C15 K1 82.61(11)
C14 C15 H15 118.9
C16 C15 K1 95.24(13)
C16 C15 C14 122.23(18)
C16 C15 H15 118.9
C15 C16 C17 118.21(18)
C15 C16 C20 121.3(2)
C17 C16 C20 120.5(2)
C16 C17 H17 119.2
C18 C17 C16 121.64(18)
C18 C17 H17 119.2
C13 C18 C21 120.30(17)
C17 C18 C13 119.06(17)
C17 C18 C21 120.59(17)
C14 C19 H19A 109.5
C14 C19 H19B 109.5
C14 C19 H19C 109.5
H19A C19 H19B 109.5
H19A C19 H19C 109.5
H19B C19 H19C 109.5
C16 C20 H20A 109.5
C16 C20 H20B 109.5
C16 C20 H20C 109.5
H20A C20 H20B 109.5
H20A C20 H20C 109.5
H20B C20 H20C 109.5
C18 C21 H21A 109.5
C18 C21 H21B 109.5
C18 C21 H21C 109.5
H21A C21 H21B 109.5
H21A C21 H21C 109.5
H21B C21 H21C 109.5
C23 C22 N1 119.74(17)
C27 C22 N1 119.37(16)
C27 C22 C23 120.89(17)
C22 C23 C28 120.41(18)
C24 C23 C22 118.22(19)
C24 C23 C28 121.37(19)
C23 C24 H24 118.9
C25 C24 C23 122.15(19)
C25 C24 H24 118.9
C24 C25 C26 118.11(18)
C24 C25 C29 121.4(2)
C26 C25 C29 120.5(2)
C25 C26 H26 119.1
C25 C26 C27 121.84(19)
C27 C26 H26 119.1
C22 C27 C30 120.00(16)
C26 C27 C22 118.77(18)
C26 C27 C30 121.22(18)
C23 C28 H28A 109.5
C23 C28 H28B 109.5
C23 C28 H28C 109.5
H28A C28 H28B 109.5
H28A C28 H28C 109.5
H28B C28 H28C 109.5
C25 C29 H29A 109.5
C25 C29 H29B 109.5
C25 C29 H29C 109.5
H29A C29 H29B 109.5
H29A C29 H29C 109.5
H29B C29 H29C 109.5
C27 C30 H30A 109.5
C27 C30 H30B 109.5
C27 C30 H30C 109.5
H30A C30 H30B 109.5
H30A C30 H30C 109.5
H30B C30 H30C 109.5
N3 C31 C32 123.31(18)
N3 C31 C34 119.91(17)
C32 C31 C34 116.75(17)
C31 C32 H32 115.5
C31 C32 C33 128.97(18)
C33 C32 H32 115.5
N4 C33 C32 124.02(17)
N4 C33 C35 120.67(19)
C32 C33 C35 115.26(18)
C31 C34 H34A 109.5
C31 C34 H34B 109.5
C31 C34 H34C 109.5
H34A C34 H34B 109.5
H34A C34 H34C 109.5
H34B C34 H34C 109.5
C33 C35 H35A 109.5
C33 C35 H35B 109.5
C33 C35 H35C 109.5
H35A C35 H35B 109.5
H35A C35 H35C 109.5
H35B C35 H35C 109.5
C37 C36 N3 121.18(16)
C37 C36 C41 121.09(17)
C41 C36 N3 117.72(16)
C36 C37 C42 122.56(17)
C38 C37 C36 118.30(18)
C38 C37 C42 119.12(18)
C37 C38 H38 119.4
C39 C38 C37 121.3(2)
C39 C38 H38 119.4
C38 C39 H39 120.2
C38 C39 C40 119.63(19)
C40 C39 H39 120.2
C39 C40 H40 119.3
C39 C40 C41 121.5(2)
C41 C40 H40 119.3
C36 C41 C45 122.03(17)
C40 C41 C36 118.08(18)
C40 C41 C45 119.80(18)
C37 C42 H42 108.2
C37 C42 C43 110.17(17)
C37 C42 C44 112.5(2)
C43 C42 H42 108.2
C43 C42 C44 109.43(19)
C44 C42 H42 108.2
C42 C43 H43A 109.5
C42 C43 H43B 109.5
C42 C43 H43C 109.5
H43A C43 H43B 109.5
H43A C43 H43C 109.5
H43B C43 H43C 109.5
C42 C44 H44A 109.5
C42 C44 H44B 109.5
C42 C44 H44C 109.5
H44A C44 H44B 109.5
H44A C44 H44C 109.5
H44B C44 H44C 109.5
C41 C45 H45 107.7
C41 C45 C46 113.03(18)
C41 C45 C47 110.19(18)
C46 C45 H45 107.7
C46 C45 C47 110.35(17)
C47 C45 H45 107.7
C45 C46 H46A 109.5
C45 C46 H46B 109.5
C45 C46 H46C 109.5
H46A C46 H46B 109.5
H46A C46 H46C 109.5
H46B C46 H46C 109.5
C45 C47 H47A 109.5
C45 C47 H47B 109.5
C45 C47 H47C 109.5
H47A C47 H47B 109.5
H47A C47 H47C 109.5
H47B C47 H47C 109.5
C49 C48 N4 118.85(18)
C49 C48 C53 121.40(19)
C53 C48 N4 119.72(19)
C48 C49 C57 121.8(2)
C50 C49 C48 118.3(2)
C50 C49 C57 119.9(2)
C49 C50 H50 119.5
C51 C50 C49 121.0(2)
C51 C50 H50 119.5
C50 C51 H51 119.9
C52 C51 C50 120.1(2)
C52 C51 H51 119.9
C51 C52 H52 119.3
C51 C52 C53 121.4(2)
C53 C52 H52 119.3
C48 C53 C54 123.5(2)
C52 C53 C48 117.8(2)
C52 C53 C54 118.7(2)
C53 C54 H54 108.2
C53 C54 C55 111.3(2)
C53 C54 C56 112.0(2)
C55 C54 H54 108.2
C56 C54 H54 108.2
C56 C54 C55 108.71(19)
C54 C55 H55A 109.5
C54 C55 H55B 109.5
C54 C55 H55C 109.5
H55A C55 H55B 109.5
H55A C55 H55C 109.5
H55B C55 H55C 109.5
C54 C56 H56A 109.5
C54 C56 H56B 109.5
C54 C56 H56C 109.5
H56A C56 H56B 109.5
H56A C56 H56C 109.5
H56B C56 H56C 109.5
C49 C57 H57 106.8
C49 C57 C58 111.64(19)
C49 C57 C59 113.9(2)
C58 C57 H57 106.8
C59 C57 H57 106.8
C59 C57 C58 110.3(2)
C57 C58 H58A 109.5
C57 C58 H58B 109.5
C57 C58 H58C 109.5
H58A C58 H58B 109.5
H58A C58 H58C 109.5
H58B C58 H58C 109.5
C57 C59 H59A 109.5
C57 C59 H59B 109.5
C57 C59 H59C 109.5
H59A C59 H59B 109.5
H59A C59 H59C 109.5
H59B C59 H59C 109.5
O4 C60 H60A 109.5
O4 C60 H60B 109.5
O4 C60 H60C 109.5
H60A C60 H60B 109.5
H60A C60 H60C 109.5
H60B C60 H60C 109.5
O4 C61 H61A 109.6
O4 C61 H61B 109.6
O4 C61 C62 110.3(2)
H61A C61 H61B 108.1
C62 C61 H61A 109.6
C62 C61 H61B 109.6
O3 C62 C61 111.6(3)
O3 C62 H62A 109.3
O3 C62 H62B 109.3
C61 C62 H62A 109.3
C61 C62 H62B 109.3
H62A C62 H62B 108.0
O3 C63 H63A 109.5
O3 C63 H63B 109.5
O3 C63 H63C 109.5
H63A C63 H63B 109.5
H63A C63 H63C 109.5
H63B C63 H63C 109.5
O1 C64 H64A 109.5
O1 C64 H64B 109.5
O1 C64 H64C 109.5
H64A C64 H64B 109.5
H64A C64 H64C 109.5
H64B C64 H64C 109.5
O1 C65 H65A 109.7
O1 C65 H65B 109.7
O1 C65 C66 110.0(2)
H65A C65 H65B 108.2
C66 C65 H65A 109.7
C66 C65 H65B 109.7
O2 C66 C65 109.86(19)
O2 C66 H66A 109.7
O2 C66 H66B 109.7
C65 C66 H66A 109.7
C65 C66 H66B 109.7
H66A C66 H66B 108.2
O2 C67 H67A 109.5
O2 C67 H67B 109.5
O2 C67 H67C 109.5
H67A C67 H67B 109.5
H67A C67 H67C 109.5
H67B C67 H67C 109.5

loop_
_geom_bond_atom_site_label_1
_geom_bond_atom_site_label_2
_geom_bond_distance
Ga1 P1 2.3179(5)
Ga1 P4 2.3328(5)
Ga1 N3 1.9909(15)
Ga1 N4 2.0137(15)
Co1 P1 2.3514(5)
Co1 P2 2.3098(5)
Co1 P3 2.3117(5)
Co1 P4 2.3961(5)
Co1 N1 1.9183(15)
Co1 N2 1.9481(14)
K1 P3 3.7168(7)
K1 P4 3.3430(6)
K1 O1 2.8945(18)
K1 O2 2.7502(16)
K1 O3 2.858(2)
K1 O4 2.6859(17)
K1 C14 3.3151(18)
K1 C15 3.192(2)
P1 P2 2.1198(7)
P2 P3 2.1755(7)
P3 P4 2.1286(7)
O1 C64 1.421(3)
O1 C65 1.411(3)
O2 C66 1.421(3)
O2 C67 1.418(3)
O3 C62 1.376(4)
O3 C63 1.418(3)
O4 C60 1.420(3)
O4 C61 1.390(3)
N1 C1 1.337(2)
N1 C22 1.433(2)
N2 C2 1.334(2)
N2 C13 1.427(2)
N3 C31 1.336(2)
N3 C36 1.443(2)
N4 C33 1.329(3)
N4 C48 1.453(3)
C1 C2 1.411(2)
C1 C11 1.466(2)
C2 C3 1.465(2)
C3 C4 1.379(3)
C3 C12 1.426(3)
C4 H4 0.9500
C4 C5 1.425(3)
C5 H5 0.9500
C5 C6 1.371(3)
C6 H6 0.9500
C6 C7 1.420(3)
C7 C8 1.426(3)
C7 C12 1.393(3)
C8 H8 0.9500
C8 C9 1.371(4)
C9 H9 0.9500
C9 C10 1.426(3)
C10 H10 0.9500
C10 C11 1.376(3)
C11 C12 1.422(3)
C13 C14 1.404(2)
C13 C18 1.404(2)
C14 C15 1.396(3)
C14 C19 1.505(3)
C15 H15 0.9500
C15 C16 1.389(3)
C16 C17 1.392(3)
C16 C20 1.515(3)
C17 H17 0.9500
C17 C18 1.391(3)
C18 C21 1.498(3)
C19 H19A 0.9800
C19 H19B 0.9800
C19 H19C 0.9800
C20 H20A 0.9800
C20 H20B 0.9800
C20 H20C 0.9800
C21 H21A 0.9800
C21 H21B 0.9800
C21 H21C 0.9800
C22 C23 1.400(3)
C22 C27 1.399(3)
C23 C24 1.396(3)
C23 C28 1.502(3)
C24 H24 0.9500
C24 C25 1.390(3)
C25 C26 1.390(3)
C25 C29 1.509(3)
C26 H26 0.9500
C26 C27 1.392(3)
C27 C30 1.498(3)
C28 H28A 0.9800
C28 H28B 0.9800
C28 H28C 0.9800
C29 H29A 0.9800
C29 H29B 0.9800
C29 H29C 0.9800
C30 H30A 0.9800
C30 H30B 0.9800
C30 H30C 0.9800
C31 C32 1.394(3)
C31 C34 1.511(3)
C32 H32 0.9500
C32 C33 1.405(3)
C33 C35 1.515(3)
C34 H34A 0.9800
C34 H34B 0.9800
C34 H34C 0.9800
C35 H35A 0.9800
C35 H35B 0.9800
C35 H35C 0.9800
C36 C37 1.403(3)
C36 C41 1.411(3)
C37 C38 1.394(3)
C37 C42 1.522(3)
C38 H38 0.9500
C38 C39 1.382(3)
C39 H39 0.9500
C39 C40 1.385(3)
C40 H40 0.9500
C40 C41 1.390(3)
C41 C45 1.519(3)
C42 H42 1.0000
C42 C43 1.529(3)
C42 C44 1.533(3)
C43 H43A 0.9800
C43 H43B 0.9800
C43 H43C 0.9800
C44 H44A 0.9800
C44 H44B 0.9800
C44 H44C 0.9800
C45 H45 1.0000
C45 C46 1.526(3)
C45 C47 1.536(3)
C46 H46A 0.9800
C46 H46B 0.9800
C46 H46C 0.9800
C47 H47A 0.9800
C47 H47B 0.9800
C47 H47C 0.9800
C48 C49 1.404(3)
C48 C53 1.410(3)
C49 C50 1.396(3)
C49 C57 1.519(3)
C50 H50 0.9500
C50 C51 1.389(4)
C51 H51 0.9500
C51 C52 1.372(4)
C52 H52 0.9500
C52 C53 1.404(3)
C53 C54 1.512(3)
C54 H54 1.0000
C54 C55 1.543(3)
C54 C56 1.530(3)
C55 H55A 0.9800
C55 H55B 0.9800
C55 H55C 0.9800
C56 H56A 0.9800
C56 H56B 0.9800
C56 H56C 0.9800
C57 H57 1.0000
C57 C58 1.533(3)
C57 C59 1.520(4)
C58 H58A 0.9800
C58 H58B 0.9800
C58 H58C 0.9800
C59 H59A 0.9800
C59 H59B 0.9800
C59 H59C 0.9800
C60 H60A 0.9800
C60 H60B 0.9800
C60 H60C 0.9800
C61 H61A 0.9900
C61 H61B 0.9900
C61 C62 1.479(4)
C62 H62A 0.9900
C62 H62B 0.9900
C63 H63A 0.9800
C63 H63B 0.9800
C63 H63C 0.9800
C64 H64A 0.9800
C64 H64B 0.9800
C64 H64C 0.9800
C65 H65A 0.9900
C65 H65B 0.9900
C65 C66 1.498(4)
C66 H66A 0.9900
C66 H66B 0.9900
C67 H67A 0.9800
C67 H67B 0.9800
C67 H67C 0.9800

loop_
_geom_torsion_atom_site_label_1
_geom_torsion_atom_site_label_2
_geom_torsion_atom_site_label_3
_geom_torsion_atom_site_label_4
_geom_torsion
Ga1 N3 C31 C32 10.2(3)
Ga1 N3 C31 C34 -171.92(14)
Ga1 N3 C36 C37 97.46(18)
Ga1 N3 C36 C41 -83.32(18)
Ga1 N4 C33 C32 -4.5(3)
Ga1 N4 C33 C35 178.19(16)
Ga1 N4 C48 C49 77.0(2)
Ga1 N4 C48 C53 -101.20(18)
Co1 N1 C1 C2 1.6(2)
Co1 N1 C1 C11 -177.78(17)
Co1 N1 C22 C23 90.2(2)
Co1 N1 C22 C27 -90.7(2)
Co1 N2 C2 C1 -2.62(19)
Co1 N2 C2 C3 175.02(17)
Co1 N2 C13 C14 94.96(19)
Co1 N2 C13 C18 -87.79(19)
K1 O1 C65 C66 67.79(19)
K1 O2 C66 C65 22.0(3)
K1 O3 C62 C61 -57.1(4)
K1 O4 C61 C62 -24.2(4)
K1 C14 C15 C16 -91.55(19)
K1 C15 C16 C17 -85.90(19)
K1 C15 C16 C20 95.8(2)
O1 C65 C66 O2 -64.5(3)
O4 C61 C62 O3 55.8(4)
N1 C1 C2 N2 0.7(2)
N1 C1 C2 C3 -177.54(15)
N1 C1 C11 C10 -2.8(4)
N1 C1 C11 C12 177.2(2)
N1 C22 C23 C24 -179.26(18)
N1 C22 C23 C28 0.2(3)
N1 C22 C27 C26 179.39(16)
N1 C22 C27 C30 0.0(3)
N2 C2 C3 C4 -1.3(4)
N2 C2 C3 C12 -178.70(19)
N2 C13 C14 K1 -106.26(14)
N2 C13 C14 C15 178.11(16)
N2 C13 C14 C19 0.7(3)
N2 C13 C18 C17 -178.85(16)
N2 C13 C18 C21 -1.6(3)
N3 C31 C32 C33 12.5(3)
N3 C36 C37 C38 174.65(17)
N3 C36 C37 C42 -7.0(3)
N3 C36 C41 C40 -176.15(17)
N3 C36 C41 C45 0.5(3)
N4 C48 C49 C50 -177.21(18)
N4 C48 C49 C57 3.7(3)
N4 C48 C53 C52 176.66(17)
N4 C48 C53 C54 -5.5(3)
C1 N1 C22 C23 -86.2(2)
C1 N1 C22 C27 92.9(2)
C1 C2 C3 C4 176.4(2)
C1 C2 C3 C12 -0.95(19)
C1 C11 C12 C3 1.7(2)
C1 C11 C12 C7 -177.91(18)
C2 N2 C13 C14 -83.8(2)
C2 N2 C13 C18 93.5(2)
C2 C1 C11 C10 177.7(2)
C2 C1 C11 C12 -2.28(19)
C2 C3 C4 C5 -176.5(2)
C2 C3 C12 C7 179.10(18)
C2 C3 C12 C11 -0.5(2)
C3 C4 C5 C6 -1.4(3)
C4 C3 C12 C7 1.2(3)
C4 C3 C12 C11 -178.45(17)
C4 C5 C6 C7 0.5(3)
C5 C6 C7 C8 -179.1(2)
C5 C6 C7 C12 1.1(3)
C6 C7 C8 C9 -179.1(2)
C6 C7 C12 C3 -2.0(3)
C6 C7 C12 C11 177.57(18)
C7 C8 C9 C10 1.0(3)
C8 C7 C12 C3 178.20(18)
C8 C7 C12 C11 -2.2(3)
C8 C9 C10 C11 -1.1(3)
C9 C10 C11 C1 179.6(2)
C9 C10 C11 C12 -0.3(3)
C10 C11 C12 C3 -178.29(17)
C10 C11 C12 C7 2.1(3)
C11 C1 C2 N2 -179.73(15)
C11 C1 C2 C3 2.0(2)
C12 C3 C4 C5 0.6(3)
C12 C7 C8 C9 0.7(3)
C13 N2 C2 C1 176.35(15)
C13 N2 C2 C3 -6.0(3)
C13 C14 C15 K1 92.18(15)
C13 C14 C15 C16 0.6(3)
C14 C13 C18 C17 -1.6(3)
C14 C13 C18 C21 175.63(17)
C14 C15 C16 C17 -1.3(3)
C14 C15 C16 C20 -179.6(2)
C15 C16 C17 C18 0.6(3)
C16 C17 C18 C13 0.9(3)
C16 C17 C18 C21 -176.36(19)
C18 C13 C14 K1 76.51(16)
C18 C13 C14 C15 0.9(3)
C18 C13 C14 C19 -176.54(17)
C19 C14 C15 K1 -90.38(16)
C19 C14 C15 C16 178.07(19)
C20 C16 C17 C18 178.9(2)
C22 N1 C1 C2 178.67(15)
C22 N1 C1 C11 -0.8(3)
C22 C23 C24 C25 -0.5(3)
C23 C22 C27 C26 -1.5(3)
C23 C22 C27 C30 179.11(18)
C23 C24 C25 C26 -0.7(3)
C23 C24 C25 C29 178.2(2)
C24 C25 C26 C27 0.8(3)
C25 C26 C27 C22 0.2(3)
C25 C26 C27 C30 179.62(19)
C27 C22 C23 C24 1.6(3)
C27 C22 C23 C28 -178.90(19)
C28 C23 C24 C25 -180.0(2)
C29 C25 C26 C27 -178.1(2)
C31 N3 C36 C37 -84.7(2)
C31 N3 C36 C41 94.5(2)
C31 C32 C33 N4 -15.7(3)
C31 C32 C33 C35 161.8(2)
C33 N4 C48 C49 -103.7(2)
C33 N4 C48 C53 78.2(2)
C34 C31 C32 C33 -165.4(2)
C36 N3 C31 C32 -167.56(18)
C36 N3 C31 C34 10.3(3)
C36 C37 C38 C39 2.3(3)
C36 C37 C42 C43 -113.3(2)
C36 C37 C42 C44 124.3(2)
C36 C41 C45 C46 137.16(19)
C36 C41 C45 C47 -98.9(2)
C37 C36 C41 C40 3.1(3)
C37 C36 C41 C45 179.70(17)
C37 C38 C39 C40 1.4(3)
C38 C37 C42 C43 65.1(2)
C38 C37 C42 C44 -57.3(3)
C38 C39 C40 C41 -2.9(3)
C39 C40 C41 C36 0.7(3)
C39 C40 C41 C45 -176.0(2)
C40 C41 C45 C46 -46.3(3)
C40 C41 C45 C47 77.7(2)
C41 C36 C37 C38 -4.5(3)
C41 C36 C37 C42 173.84(17)
C42 C37 C38 C39 -176.1(2)
C48 N4 C33 C32 176.17(19)
C48 N4 C33 C35 -1.2(3)
C48 C49 C50 C51 0.3(3)
C48 C49 C57 C58 81.6(3)
C48 C49 C57 C59 -152.6(2)
C48 C53 C54 C55 -120.0(2)
C48 C53 C54 C56 118.0(2)
C49 C48 C53 C52 -1.5(3)
C49 C48 C53 C54 176.38(18)
C49 C50 C51 C52 -1.0(3)
C50 C49 C57 C58 -97.5(3)
C50 C49 C57 C59 28.3(3)
C50 C51 C52 C53 0.4(3)
C51 C52 C53 C48 0.8(3)
C51 C52 C53 C54 -177.2(2)
C52 C53 C54 C55 57.8(3)
C52 C53 C54 C56 -64.1(3)
C53 C48 C49 C50 0.9(3)
C53 C48 C49 C57 -178.20(18)
C57 C49 C50 C51 179.5(2)
C60 O4 C61 C62 -178.4(3)
C63 O3 C62 C61 175.0(3)
C64 O1 C65 C66 -170.7(2)
C67 O2 C66 C65 -174.6(2)

loop_
_platon_squeeze_void_nr
_platon_squeeze_void_average_x
_platon_squeeze_void_average_y
_platon_squeeze_void_average_z
_platon_squeeze_void_volume
_platon_squeeze_void_count_electrons
_platon_squeeze_void_content
1 0.000 0.000 0.000 839 93 ' '
